data_1557223
loop_
_publ_author_name
'Nohara, Isaak'
'Keller, Aramis'
'Tarassenko, Nikolai'
'Prescimone, Alessandro'
'Constable, Edwin C.'
'Housecroft, Catherine E.'

_publ_section_title
;
 Heteroleptic [Cu(P^P)(N^N)][PF6] Compounds with Isomeric
 Dibromo-1,10-Phenanthroline Ligands
;
_journal_issue 1
_journal_name_full Inorganics
_journal_page_first 4
_journal_paper_doi 10.3390/inorganics8010004
_journal_volume 8
_journal_year 2020
_chemical_formula_moiety 'C51 H38 Br2 Cu N2 O P2, F6 P, C H2 Cl2, 0.9[C4H10O1]'
_chemical_formula_sum 'C55.6 H49 Br2 Cl2 Cu F6 N2 O1.9 P3'
_chemical_formula_weight 1276.74
_space_group_crystal_system triclinic
_space_group_IT_number 2
_space_group_name_Hall '-P 1'
_space_group_name_H-M_alt 'P -1'
_atom_sites_solution_hydrogens geom
_atom_sites_solution_primary dual
_audit_creation_date 2019-10-07
_audit_creation_method
;
Olex2 1.2
(compiled May 18 2018 14:05:52 for OlexSys, GUI svn.r5506)
;
_cell_angle_alpha 70.366(3)
_cell_angle_beta 86.491(3)
_cell_angle_gamma 73.206(3)
_cell_formula_units_Z 2
_cell_length_a 10.9300(4)
_cell_length_b 14.2927(6)
_cell_length_c 19.2894(8)
_cell_measurement_reflns_used 63311
_cell_measurement_temperature 130
_cell_measurement_theta_max 57.39
_cell_measurement_theta_min 2.98
_cell_volume 2715.0(2)
_computing_cell_refinement
;
X-Area Recipe 1.33.0.0 (STOE, 2015)
;
_computing_data_collection
;
X-Area Pilatus3_SV 1.31.153.0 (STOE, 2018)
;
_computing_data_reduction
;
X-Area Integrate 1.74.2.0 (STOE, 2018)
X-Area LANA 1.75.3.0 (STOE, 2018)
;
_computing_molecular_graphics 'Olex2 (Dolomanov et al., 2009)'
_computing_publication_material 'Olex2 (Dolomanov et al., 2009)'
_computing_structure_refinement 'ShelXL (Sheldrick, 2015)'
_computing_structure_solution 'ShelXT (Sheldrick, 2015)'
_diffrn_ambient_temperature 130
_diffrn_detector Pilatus300K
_diffrn_detector_area_resol_mean 5.81
_diffrn_detector_type 'DECTRIS PILATUS 300K'
_diffrn_measured_fraction_theta_full 0.990
_diffrn_measured_fraction_theta_max 0.956
_diffrn_measurement_device 'Eulerian 4-circle diffractometer'
_diffrn_measurement_device_type Basel-Ga-Metaljet
_diffrn_measurement_method 'rotation method, \w scans'
_diffrn_radiation_collimation '1.2 0.6 mm diameter'
_diffrn_radiation_monochromator 'Graded multilayer mirror'
_diffrn_radiation_probe x-ray
_diffrn_radiation_type GaK\a
_diffrn_radiation_wavelength 1.34143
_diffrn_reflns_av_R_equivalents 0.0795
_diffrn_reflns_av_unetI/netI 0.0486
_diffrn_reflns_Laue_measured_fraction_full 0.990
_diffrn_reflns_Laue_measured_fraction_max 0.956
_diffrn_reflns_limit_h_max 13
_diffrn_reflns_limit_h_min -13
_diffrn_reflns_limit_k_max 16
_diffrn_reflns_limit_k_min -17
_diffrn_reflns_limit_l_max 24
_diffrn_reflns_limit_l_min -22
_diffrn_reflns_number 32020
_diffrn_reflns_point_group_measured_fraction_full 0.990
_diffrn_reflns_point_group_measured_fraction_max 0.956
_diffrn_reflns_theta_full 53.597
_diffrn_reflns_theta_max 57.052
_diffrn_reflns_theta_min 2.980
_diffrn_source 'Metaljet D2'
_diffrn_source_current 3.570
_diffrn_source_power 0.250
_diffrn_source_voltage 70
_exptl_absorpt_coefficient_mu 4.864
_exptl_absorpt_correction_T_max 0.7935
_exptl_absorpt_correction_T_min 0.0021
_exptl_absorpt_correction_type multi-scan
_exptl_absorpt_process_details
;
STOE LANA, absorption correction by scaling of reflection intensities.
J. Koziskova, F. Hahn, J. Richter, J. Kozisek, "Comparison of different
absorption corrections on the model structure of tetrakis(\m~2~-acetato)-
diaqua-di-copper(II)", Acta Chimica Slovaca, vol. 9, no. 2, 2016, pp. 136 - 140.
Afterwards a spherical absorption correction was performed within STOE LANA.
;
_exptl_crystal_colour yellow
_exptl_crystal_colour_primary yellow
_exptl_crystal_density_diffrn 1.562
_exptl_crystal_description block
_exptl_crystal_F_000 1288
_exptl_crystal_recrystallization_method
;
The material was recrystallised from a mixture of DCM and Et2O
by solvent layering
;
_exptl_crystal_size_max 0.15
_exptl_crystal_size_mid 0.15
_exptl_crystal_size_min 0.15
_refine_diff_density_max 1.114
_refine_diff_density_min -1.541
_refine_diff_density_rms 0.139
_refine_ls_extinction_method none
_refine_ls_goodness_of_fit_ref 1.059
_refine_ls_hydrogen_treatment constr
_refine_ls_matrix_type full
_refine_ls_number_parameters 624
_refine_ls_number_reflns 10645
_refine_ls_number_restraints 0
_refine_ls_restrained_S_all 1.059
_refine_ls_R_factor_all 0.0904
_refine_ls_R_factor_gt 0.0858
_refine_ls_shift/su_max 0.001
_refine_ls_shift/su_mean 0.000
_refine_ls_structure_factor_coef Fsqd
_refine_ls_weighting_details 'w=1/[\s^2^(Fo^2^)+(0.1429P)^2^+6.6493P] where P=(Fo^2^+2Fc^2^)/3'
_refine_ls_weighting_scheme calc
_refine_ls_wR_factor_gt 0.2317
_refine_ls_wR_factor_ref 0.2384
_reflns_Friedel_coverage 0.000
_reflns_number_gt 9958
_reflns_number_total 10645
_reflns_threshold_expression 'I > 2\s(I)'
_cod_data_source_file ISN165_130K.cif
_cod_data_source_block isn165_130k
_cod_original_formula_sum 'C55.60 H49 Br2 Cl2 Cu F6 N2 O1.90 P3'
_cod_database_code 1557223
_shelx_shelxl_version_number 2014/7
_shelx_space_group_comment
;
The symmetry employed for this shelxl refinement is uniquely defined
by the following loop, which should always be used as a source of
symmetry information in preference to the above space-group names.
They are only intended as comments.
;
_shelx_estimated_absorpt_t_max 0.529
_shelx_estimated_absorpt_t_min 0.529
_olex2_refinement_description
;
1. Fixed Uiso
 At 1.2 times of:
  All C(H) groups, All C(H,H) groups
 At 1.5 times of:
  All C(H,H,H) groups
2.a Secondary CH2 refined with riding coordinates:
 C52(H52A,H52B)
2.b Aromatic/amide H refined with riding coordinates:
 C43(H43), C42(H42), C35(H35), C2(H2), C44(H44), C10(H10), C12(H12), C30(H30),
 C36(H36), C41(H41), C45(H45), C20(H20), C28(H28), C29(H29), C47(H47), C37(H37),
  C11(H11), C49(H49), C14(H14), C21(H21), C51(H51), C1(H1), C48(H48), C24(H24),
 C9(H9), C18(H18), C50(H50), C23(H23), C15(H15), C22(H22), C16(H16), C17(H17)
2.c Idealised Me refined as rotating group:
 C39(H39A,H39B,H39C), C38(H38A,H38B,H38C)
;
_olex2_date_sample_data_collection 2019-09-07
_olex2_date_sample_submission 2019-05-27
_olex2_diffrn_ambient_temperature_device 'Oxford Cryosystems'
_olex2_exptl_crystal_mounting_method 'The crystal was mounted on a mylar loop in perfluoroether oil'
_olex2_submission_original_sample_id ISN165_130K
_olex2_submission_special_instructions 'No special instructions were received'

loop_
_space_group_symop_operation_xyz
'x, y, z'
'-x, -y, -z'

loop_
_atom_site_label
_atom_site_type_symbol
_atom_site_fract_x
_atom_site_fract_y
_atom_site_fract_z
_atom_site_U_iso_or_equiv
_atom_site_adp_type
_atom_site_occupancy
_atom_site_site_symmetry_order
_atom_site_calc_flag
_atom_site_refinement_flags_posn
Br1 Br 0.98623(5) 0.21571(5) 0.52181(4) 0.0510(2) Uani 1 1 d .
Br2 Br 0.62156(7) -0.14561(5) 0.45845(4) 0.0589(2) Uani 1 1 d .
Cu1 Cu 0.45388(7) 0.37425(6) 0.30651(4) 0.0376(2) Uani 1 1 d .
P1 P 0.29735(11) 0.48419(10) 0.34704(7) 0.0376(3) Uani 1 1 d .
P2 P 0.46961(12) 0.42083(11) 0.18295(7) 0.0398(3) Uani 1 1 d .
P3 P 0.06368(16) 0.13003(14) 0.30151(10) 0.0563(4) Uani 1 1 d .
Cl1 Cl -0.1668(3) 0.8712(2) 0.30088(16) 0.1012(7) Uani 1 1 d .
Cl2 Cl -0.0010(3) 0.8946(2) 0.17840(18) 0.1165(10) Uani 1 1 d .
O1 O 0.3895(3) 0.6064(3) 0.2132(2) 0.0402(8) Uani 1 1 d .
F00A F 0.1294(5) 0.2152(4) 0.2526(3) 0.0801(13) Uani 1 1 d .
F00B F -0.0714(4) 0.2155(4) 0.2869(3) 0.0807(13) Uani 1 1 d .
N1 N 0.6242(4) 0.3369(3) 0.3651(2) 0.0372(9) Uani 1 1 d .
F00D F -0.0033(5) 0.0458(4) 0.3502(3) 0.0834(13) Uani 1 1 d .
F00E F 0.1975(4) 0.0435(4) 0.3177(3) 0.0856(14) Uani 1 1 d .
N2 N 0.4885(4) 0.2153(4) 0.3515(3) 0.0404(9) Uani 1 1 d .
F00G F 0.0889(5) 0.1580(4) 0.3715(3) 0.0803(13) Uani 1 1 d .
F00H F 0.0407(5) 0.1026(4) 0.2304(2) 0.0843(14) Uani 1 1 d .
C6 C 0.5969(5) 0.1685(4) 0.3946(3) 0.0373(10) Uani 1 1 d .
C4 C 0.7771(5) 0.1908(4) 0.4524(3) 0.0391(10) Uani 1 1 d .
C3 C 0.8404(5) 0.2610(4) 0.4590(3) 0.0397(11) Uani 1 1 d .
C25 C 0.5468(5) 0.5241(5) 0.1487(3) 0.0436(12) Uani 1 1 d .
C46 C 0.1397(5) 0.5074(4) 0.3080(3) 0.0402(11) Uani 1 1 d .
C32 C 0.4042(5) 0.7515(5) 0.2458(3) 0.0436(12) Uani 1 1 d .
C33 C 0.3707(5) 0.6590(4) 0.2631(3) 0.0395(11) Uani 1 1 d .
C5 C 0.6688(4) 0.2338(4) 0.4045(3) 0.0373(10) Uani 1 1 d .
C34 C 0.3162(5) 0.6144(4) 0.3280(3) 0.0393(11) Uani 1 1 d .
C26 C 0.4940(5) 0.6119(5) 0.1705(3) 0.0413(11) Uani 1 1 d .
C43 C 0.2677(6) 0.3703(4) 0.6003(3) 0.0459(12) Uani 1 1 d .
H43 H 0.2643 0.3451 0.6524 0.055 Uiso 1 1 calc R
C7 C 0.6415(5) 0.0601(4) 0.4308(3) 0.0408(11) Uani 1 1 d .
C42 C 0.3807(5) 0.3858(5) 0.5676(3) 0.0465(12) Uani 1 1 d .
H42 H 0.4540 0.3729 0.5972 0.056 Uiso 1 1 calc R
C35 C 0.2814(5) 0.6714(5) 0.3760(3) 0.0448(12) Uani 1 1 d .
H35 H 0.2408 0.6449 0.4203 0.054 Uiso 1 1 calc R
C40 C 0.2774(5) 0.4431(4) 0.4463(3) 0.0410(11) Uani 1 1 d .
C2 C 0.7943(5) 0.3656(5) 0.4208(3) 0.0453(12) Uani 1 1 d .
H2 H 0.8339 0.4135 0.4271 0.054 Uiso 1 1 calc R
C8 C 0.5694(5) -0.0001(4) 0.4173(3) 0.0434(11) Uani 1 1 d .
C44 C 0.1605(5) 0.3918(4) 0.5566(3) 0.0445(12) Uani 1 1 d .
H44 H 0.0832 0.3820 0.5790 0.053 Uiso 1 1 calc R
C10 C 0.4220(5) 0.1547(5) 0.3416(3) 0.0484(13) Uani 1 1 d .
H10 H 0.3452 0.1865 0.3120 0.058 Uiso 1 1 calc R
C12 C 0.8163(5) 0.0817(5) 0.4901(3) 0.0454(12) Uani 1 1 d .
H12 H 0.8888 0.0523 0.5233 0.055 Uiso 1 1 calc R
C30 C 0.6509(5) 0.5252(5) 0.1032(3) 0.0466(12) Uani 1 1 d .
H30 H 0.6887 0.4681 0.0866 0.056 Uiso 1 1 calc R
C36 C 0.3058(5) 0.7669(5) 0.3592(3) 0.0471(12) Uani 1 1 d .
H36 H 0.2795 0.8062 0.3914 0.056 Uiso 1 1 calc R
C41 C 0.3856(5) 0.4198(4) 0.4921(3) 0.0430(11) Uani 1 1 d .
H41 H 0.4638 0.4279 0.4701 0.052 Uiso 1 1 calc R
C45 C 0.1652(5) 0.4274(4) 0.4807(3) 0.0425(11) Uani 1 1 d .
H45 H 0.0910 0.4415 0.4514 0.051 Uiso 1 1 calc R
C20 C 0.2943(5) 0.5660(5) 0.0691(3) 0.0489(13) Uani 1 1 d .
H20 H 0.3574 0.6021 0.0554 0.059 Uiso 1 1 calc R
C28 C 0.6461(5) 0.6939(5) 0.1053(3) 0.0517(14) Uani 1 1 d .
H28 H 0.6817 0.7507 0.0903 0.062 Uiso 1 1 calc R
C29 C 0.6991(5) 0.6102(5) 0.0820(3) 0.0514(14) Uani 1 1 d .
H29 H 0.7700 0.6106 0.0510 0.062 Uiso 1 1 calc R
C47 C 0.0960(5) 0.4227(5) 0.3152(3) 0.0443(12) Uani 1 1 d .
H47 H 0.1471 0.3546 0.3414 0.053 Uiso 1 1 calc R
C27 C 0.5411(5) 0.6972(5) 0.1506(3) 0.0446(12) Uani 1 1 d .
C37 C 0.3680(6) 0.8048(4) 0.2959(4) 0.0495(13) Uani 1 1 d .
H37 H 0.3867 0.8688 0.2864 0.059 Uiso 1 1 calc R
C19 C 0.3187(5) 0.4751(5) 0.1285(3) 0.0425(11) Uani 1 1 d .
C11 C 0.7524(5) 0.0192(4) 0.4795(3) 0.0448(12) Uani 1 1 d .
H11 H 0.7817 -0.0533 0.5049 0.054 Uiso 1 1 calc R
C49 C -0.0966(6) 0.5336(5) 0.2453(3) 0.0528(14) Uani 1 1 d .
H49 H -0.1775 0.5421 0.2248 0.063 Uiso 1 1 calc R
C14 C 0.5222(6) 0.3067(5) 0.0840(3) 0.0516(14) Uani 1 1 d .
H14 H 0.4465 0.3533 0.0570 0.062 Uiso 1 1 calc R
C13 C 0.5627(5) 0.3205(5) 0.1466(3) 0.0451(12) Uani 1 1 d .
C21 C 0.1779(6) 0.6055(5) 0.0292(4) 0.0557(15) Uani 1 1 d .
H21 H 0.1616 0.6680 -0.0116 0.067 Uiso 1 1 calc R
C51 C 0.0634(5) 0.6070(5) 0.2677(3) 0.0481(13) Uani 1 1 d .
H51 H 0.0917 0.6659 0.2623 0.058 Uiso 1 1 calc R
C1 C 0.6867(5) 0.3997(4) 0.3723(3) 0.0425(11) Uani 1 1 d .
H1 H 0.6580 0.4711 0.3435 0.051 Uiso 1 1 calc R
C31 C 0.4678(6) 0.7902(5) 0.1732(3) 0.0469(12) Uani 1 1 d .
C48 C -0.0224(5) 0.4373(5) 0.2841(3) 0.0482(13) Uani 1 1 d .
H48 H -0.0521 0.3789 0.2901 0.058 Uiso 1 1 calc R
C24 C 0.2253(5) 0.4227(5) 0.1492(3) 0.0486(13) Uani 1 1 d .
H24 H 0.2405 0.3607 0.1904 0.058 Uiso 1 1 calc R
C9 C 0.4607(6) 0.0478(5) 0.3728(3) 0.0506(13) Uani 1 1 d .
H9 H 0.4120 0.0077 0.3634 0.061 Uiso 1 1 calc R
C18 C 0.6744(6) 0.2531(6) 0.1840(4) 0.0594(16) Uani 1 1 d .
H18 H 0.7029 0.2623 0.2262 0.071 Uiso 1 1 calc R
C50 C -0.0538(6) 0.6196(5) 0.2357(4) 0.0556(15) Uani 1 1 d .
H50 H -0.1043 0.6867 0.2074 0.067 Uiso 1 1 calc R
C23 C 0.1090(6) 0.4628(6) 0.1084(4) 0.0575(16) Uani 1 1 d .
H23 H 0.0453 0.4273 0.1218 0.069 Uiso 1 1 calc R
C15 C 0.5917(7) 0.2260(6) 0.0620(4) 0.0638(17) Uani 1 1 d .
H15 H 0.5621 0.2160 0.0205 0.077 Uiso 1 1 calc R
C39 C 0.3626(7) 0.8608(5) 0.1137(4) 0.0602(16) Uani 1 1 d .
H39A H 0.3094 0.8202 0.1060 0.090 Uiso 1 1 calc GR
H39B H 0.4022 0.8897 0.0675 0.090 Uiso 1 1 calc GR
H39C H 0.3094 0.9173 0.1297 0.090 Uiso 1 1 calc GR
C22 C 0.0863(6) 0.5525(6) 0.0495(4) 0.0586(16) Uani 1 1 d .
H22 H 0.0070 0.5788 0.0223 0.070 Uiso 1 1 calc R
C16 C 0.7041(7) 0.1590(6) 0.0990(5) 0.0693(19) Uani 1 1 d .
H16 H 0.7528 0.1044 0.0825 0.083 Uiso 1 1 calc R
C38 C 0.5574(7) 0.8527(6) 0.1808(4) 0.0653(18) Uani 1 1 d .
H38A H 0.5072 0.9141 0.1924 0.098 Uiso 1 1 calc GR
H38B H 0.5999 0.8743 0.1343 0.098 Uiso 1 1 calc GR
H38C H 0.6219 0.8093 0.2204 0.098 Uiso 1 1 calc GR
C17 C 0.7454(7) 0.1727(6) 0.1613(5) 0.074(2) Uani 1 1 d .
H17 H 0.8221 0.1267 0.1877 0.089 Uiso 1 1 calc R
C52 C -0.0217(9) 0.8856(8) 0.2701(6) 0.090(3) Uani 1 1 d .
H52A H 0.0462 0.8257 0.3008 0.107 Uiso 1 1 calc R
H52B H -0.0116 0.9489 0.2765 0.107 Uiso 1 1 calc R

loop_
_atom_site_aniso_label
_atom_site_aniso_U_11
_atom_site_aniso_U_22
_atom_site_aniso_U_33
_atom_site_aniso_U_23
_atom_site_aniso_U_13
_atom_site_aniso_U_12
Br1 0.0309(3) 0.0670(4) 0.0610(4) -0.0289(3) -0.0164(2) -0.0100(3)
Br2 0.0595(4) 0.0444(3) 0.0792(5) -0.0260(3) 0.0070(3) -0.0189(3)
Cu1 0.0312(4) 0.0461(4) 0.0399(4) -0.0171(3) -0.0099(3) -0.0119(3)
P1 0.0285(6) 0.0475(7) 0.0416(7) -0.0186(6) -0.0071(5) -0.0120(5)
P2 0.0316(6) 0.0516(7) 0.0401(7) -0.0190(6) -0.0095(5) -0.0112(5)
P3 0.0558(9) 0.0639(10) 0.0579(9) -0.0193(8) -0.0163(7) -0.0277(8)
Cl1 0.0854(15) 0.127(2) 0.1070(18) -0.0407(16) 0.0021(13) -0.0517(14)
Cl2 0.133(2) 0.0847(16) 0.114(2) -0.0211(15) 0.0225(18) -0.0221(15)
O1 0.0337(17) 0.051(2) 0.0446(19) -0.0218(17) -0.0021(14) -0.0170(15)
F00A 0.081(3) 0.084(3) 0.092(3) -0.025(2) 0.001(2) -0.053(2)
F00B 0.057(2) 0.088(3) 0.103(3) -0.032(3) -0.028(2) -0.022(2)
N1 0.0317(19) 0.042(2) 0.042(2) -0.0174(19) -0.0069(16) -0.0121(17)
F00D 0.096(3) 0.084(3) 0.084(3) -0.026(3) 0.005(3) -0.050(3)
F00E 0.065(3) 0.082(3) 0.116(4) -0.047(3) -0.022(3) -0.008(2)
N2 0.033(2) 0.047(2) 0.047(2) -0.017(2) -0.0103(17) -0.0144(18)
F00G 0.083(3) 0.086(3) 0.081(3) -0.040(2) -0.031(2) -0.016(2)
F00H 0.101(3) 0.114(4) 0.066(3) -0.037(3) -0.011(2) -0.061(3)
C6 0.032(2) 0.045(3) 0.041(3) -0.017(2) -0.0050(19) -0.014(2)
C4 0.033(2) 0.046(3) 0.043(3) -0.021(2) -0.007(2) -0.009(2)
C3 0.035(2) 0.050(3) 0.042(3) -0.021(2) -0.004(2) -0.016(2)
C25 0.036(2) 0.059(3) 0.038(3) -0.014(2) -0.012(2) -0.018(2)
C46 0.030(2) 0.052(3) 0.044(3) -0.022(2) -0.0058(19) -0.012(2)
C32 0.037(3) 0.054(3) 0.045(3) -0.019(2) -0.010(2) -0.017(2)
C33 0.032(2) 0.047(3) 0.045(3) -0.021(2) -0.010(2) -0.012(2)
C5 0.028(2) 0.045(3) 0.045(3) -0.021(2) -0.0052(19) -0.0103(19)
C34 0.029(2) 0.049(3) 0.043(3) -0.016(2) -0.0093(19) -0.012(2)
C26 0.032(2) 0.061(3) 0.036(2) -0.017(2) -0.0102(19) -0.016(2)
C43 0.048(3) 0.050(3) 0.046(3) -0.021(2) -0.009(2) -0.015(2)
C7 0.036(2) 0.043(3) 0.050(3) -0.021(2) 0.000(2) -0.014(2)
C42 0.039(3) 0.057(3) 0.051(3) -0.026(3) -0.012(2) -0.014(2)
C35 0.032(2) 0.055(3) 0.054(3) -0.025(3) -0.006(2) -0.012(2)
C40 0.032(2) 0.049(3) 0.049(3) -0.023(2) -0.008(2) -0.012(2)
C2 0.040(3) 0.060(3) 0.054(3) -0.033(3) -0.003(2) -0.025(2)
C8 0.045(3) 0.042(3) 0.051(3) -0.021(2) 0.002(2) -0.017(2)
C44 0.041(3) 0.050(3) 0.051(3) -0.022(3) -0.002(2) -0.018(2)
C10 0.044(3) 0.061(3) 0.057(3) -0.032(3) -0.009(2) -0.023(3)
C12 0.031(2) 0.055(3) 0.051(3) -0.019(3) -0.007(2) -0.010(2)
C30 0.031(2) 0.062(3) 0.045(3) -0.019(3) -0.014(2) -0.006(2)
C36 0.043(3) 0.053(3) 0.053(3) -0.026(3) -0.008(2) -0.012(2)
C41 0.028(2) 0.055(3) 0.049(3) -0.019(2) -0.009(2) -0.012(2)
C45 0.035(2) 0.051(3) 0.048(3) -0.021(2) -0.007(2) -0.017(2)
C20 0.036(3) 0.059(3) 0.054(3) -0.020(3) -0.012(2) -0.011(2)
C28 0.038(3) 0.066(4) 0.051(3) -0.009(3) -0.014(2) -0.024(3)
C29 0.031(2) 0.077(4) 0.046(3) -0.015(3) -0.005(2) -0.021(3)
C47 0.038(3) 0.054(3) 0.044(3) -0.018(2) -0.011(2) -0.014(2)
C27 0.039(3) 0.054(3) 0.043(3) -0.010(2) -0.014(2) -0.019(2)
C37 0.049(3) 0.042(3) 0.060(3) -0.017(3) -0.011(3) -0.014(2)
C19 0.034(2) 0.059(3) 0.044(3) -0.026(3) -0.004(2) -0.017(2)
C11 0.038(3) 0.045(3) 0.050(3) -0.016(2) -0.005(2) -0.008(2)
C49 0.039(3) 0.079(4) 0.047(3) -0.026(3) -0.010(2) -0.020(3)
C14 0.044(3) 0.073(4) 0.046(3) -0.030(3) -0.008(2) -0.013(3)
C13 0.036(3) 0.055(3) 0.047(3) -0.019(3) -0.011(2) -0.011(2)
C21 0.041(3) 0.065(4) 0.056(3) -0.021(3) -0.025(3) -0.002(3)
C51 0.038(3) 0.056(3) 0.056(3) -0.020(3) -0.012(2) -0.017(2)
C1 0.036(2) 0.048(3) 0.050(3) -0.017(2) -0.010(2) -0.018(2)
C31 0.051(3) 0.053(3) 0.044(3) -0.016(2) -0.009(2) -0.024(3)
C48 0.041(3) 0.066(4) 0.049(3) -0.023(3) -0.006(2) -0.026(3)
C24 0.040(3) 0.065(4) 0.048(3) -0.022(3) -0.010(2) -0.020(3)
C9 0.053(3) 0.058(3) 0.057(3) -0.026(3) -0.003(3) -0.030(3)
C18 0.043(3) 0.070(4) 0.064(4) -0.028(3) -0.022(3) -0.002(3)
C50 0.037(3) 0.067(4) 0.057(3) -0.013(3) -0.019(2) -0.010(3)
C23 0.038(3) 0.093(5) 0.053(3) -0.031(3) -0.005(2) -0.027(3)
C15 0.058(4) 0.080(5) 0.064(4) -0.043(4) -0.008(3) -0.012(3)
C39 0.070(4) 0.054(3) 0.053(4) -0.015(3) -0.015(3) -0.012(3)
C22 0.035(3) 0.086(5) 0.059(4) -0.034(4) -0.016(2) -0.008(3)
C16 0.056(4) 0.071(4) 0.085(5) -0.040(4) 0.000(3) -0.007(3)
C38 0.072(4) 0.073(4) 0.072(4) -0.030(4) 0.001(3) -0.044(4)
C17 0.058(4) 0.079(5) 0.085(5) -0.044(4) -0.020(4) 0.005(4)
C52 0.084(6) 0.092(6) 0.106(7) -0.035(5) -0.007(5) -0.040(5)

loop_
_atom_type_symbol
_atom_type_description
_atom_type_scat_dispersion_real
_atom_type_scat_dispersion_imag
_atom_type_scat_source
Br Br -0.9501 1.0411 'International Tables Vol C Tables 4.2.6.8 and 6.1.1.4'
C C 0.0148 0.0070 'International Tables Vol C Tables 4.2.6.8 and 6.1.1.4'
Cl Cl 0.3281 0.5435 'International Tables Vol C Tables 4.2.6.8 and 6.1.1.4'
Cu Cu -2.9183 3.6937 'International Tables Vol C Tables 4.2.6.8 and 6.1.1.4'
F F 0.0600 0.0411 'International Tables Vol C Tables 4.2.6.8 and 6.1.1.4'
H H 0.0000 0.0000 'International Tables Vol C Tables 4.2.6.8 and 6.1.1.4'
N N 0.0253 0.0136 'International Tables Vol C Tables 4.2.6.8 and 6.1.1.4'
O O 0.0412 0.0250 'International Tables Vol C Tables 4.2.6.8 and 6.1.1.4'
P P 0.2596 0.3354 'International Tables Vol C Tables 4.2.6.8 and 6.1.1.4'

loop_
_geom_angle_atom_site_label_1
_geom_angle_atom_site_label_2
_geom_angle_atom_site_label_3
_geom_angle
P2 Cu1 P1 115.36(6)
N1 Cu1 P1 109.97(12)
N1 Cu1 P2 114.95(13)
N2 Cu1 P1 121.66(13)
N2 Cu1 P2 109.88(13)
N2 Cu1 N1 80.29(16)
C46 P1 Cu1 113.17(18)
C46 P1 C34 104.7(2)
C46 P1 C40 104.3(2)
C34 P1 Cu1 115.64(17)
C40 P1 Cu1 115.63(18)
C40 P1 C34 101.9(2)
C25 P2 Cu1 111.02(17)
C25 P2 C19 103.0(2)
C25 P2 C13 104.2(3)
C19 P2 Cu1 116.27(18)
C13 P2 Cu1 116.7(2)
C13 P2 C19 104.1(2)
F00A P3 F00H 90.4(3)
F00B P3 F00A 90.1(3)
F00B P3 F00D 89.3(3)
F00B P3 F00G 89.6(3)
F00B P3 F00H 90.9(3)
F00D P3 F00A 179.4(3)
F00D P3 F00H 89.6(3)
F00E P3 F00A 91.0(3)
F00E P3 F00B 178.8(3)
F00E P3 F00D 89.6(3)
F00E P3 F00G 89.8(3)
F00E P3 F00H 89.7(3)
F00G P3 F00A 88.6(3)
F00G P3 F00D 91.4(3)
F00G P3 F00H 178.9(3)
C26 O1 C33 116.0(4)
C5 N1 Cu1 113.1(3)
C1 N1 Cu1 128.5(4)
C1 N1 C5 118.2(4)
C6 N2 Cu1 112.9(3)
C10 N2 Cu1 129.3(4)
C10 N2 C6 117.7(5)
N2 C6 C5 117.6(5)
N2 C6 C7 123.4(4)
C7 C6 C5 119.0(4)
C3 C4 C12 124.8(5)
C5 C4 C3 116.1(5)
C5 C4 C12 119.0(5)
C4 C3 Br1 121.3(4)
C2 C3 Br1 118.0(4)
C2 C3 C4 120.6(5)
C26 C25 P2 115.9(4)
C30 C25 P2 126.8(5)
C30 C25 C26 117.3(5)
C47 C46 P1 118.5(4)
C47 C46 C51 118.8(5)
C51 C46 P1 122.6(4)
C33 C32 C31 119.4(5)
C37 C32 C33 115.5(5)
C37 C32 C31 125.0(5)
O1 C33 C32 120.0(5)
O1 C33 C34 115.2(4)
C34 C33 C32 124.8(5)
N1 C5 C6 116.0(4)
N1 C5 C4 123.7(4)
C4 C5 C6 120.3(5)
C33 C34 P1 118.9(4)
C33 C34 C35 117.0(5)
C35 C34 P1 124.1(4)
O1 C26 C25 113.9(5)
O1 C26 C27 122.2(5)
C27 C26 C25 123.9(5)
C42 C43 H43 120.1
C44 C43 H43 120.1
C44 C43 C42 119.9(5)
C6 C7 C11 118.9(5)
C8 C7 C6 116.4(5)
C8 C7 C11 124.6(5)
C43 C42 H42 120.2
C41 C42 C43 119.6(5)
C41 C42 H42 120.2
C34 C35 H35 119.8
C36 C35 C34 120.3(5)
C36 C35 H35 119.8
C41 C40 P1 117.4(4)
C45 C40 P1 125.0(4)
C45 C40 C41 117.5(5)
C3 C2 H2 120.9
C3 C2 C1 118.2(5)
C1 C2 H2 120.9
C7 C8 Br2 121.0(4)
C9 C8 Br2 119.3(4)
C9 C8 C7 119.7(5)
C43 C44 H44 119.8
C45 C44 C43 120.4(5)
C45 C44 H44 119.8
N2 C10 H10 118.6
N2 C10 C9 122.8(5)
C9 C10 H10 118.6
C4 C12 H12 119.3
C11 C12 C4 121.3(5)
C11 C12 H12 119.3
C25 C30 H30 120.1
C29 C30 C25 119.8(6)
C29 C30 H30 120.1
C35 C36 H36 119.8
C37 C36 C35 120.3(5)
C37 C36 H36 119.8
C42 C41 C40 121.7(5)
C42 C41 H41 119.2
C40 C41 H41 119.2
C40 C45 H45 119.5
C44 C45 C40 121.0(5)
C44 C45 H45 119.5
C19 C20 H20 119.7
C19 C20 C21 120.6(6)
C21 C20 H20 119.7
C29 C28 H28 119.3
C29 C28 C27 121.4(5)
C27 C28 H28 119.3
C30 C29 H29 119.4
C28 C29 C30 121.2(5)
C28 C29 H29 119.4
C46 C47 H47 120.0
C46 C47 C48 120.1(5)
C48 C47 H47 120.0
C26 C27 C28 116.4(6)
C26 C27 C31 118.1(5)
C28 C27 C31 125.3(5)
C32 C37 H37 119.1
C36 C37 C32 121.8(5)
C36 C37 H37 119.1
C20 C19 P2 122.2(4)
C20 C19 C24 119.7(5)
C24 C19 P2 118.1(4)
C7 C11 H11 119.3
C12 C11 C7 121.3(5)
C12 C11 H11 119.3
C48 C49 H49 120.0
C48 C49 C50 119.9(5)
C50 C49 H49 120.0
C13 C14 H14 120.0
C15 C14 H14 120.0
C15 C14 C13 120.0(6)
C14 C13 P2 122.6(4)
C18 C13 P2 118.5(5)
C18 C13 C14 118.9(6)
C20 C21 H21 120.3
C22 C21 C20 119.4(6)
C22 C21 H21 120.3
C46 C51 H51 119.9
C50 C51 C46 120.1(5)
C50 C51 H51 119.9
N1 C1 C2 123.0(5)
N1 C1 H1 118.5
C2 C1 H1 118.5
C32 C31 C27 108.8(5)
C32 C31 C39 108.5(5)
C32 C31 C38 110.8(5)
C27 C31 C39 108.4(5)
C27 C31 C38 111.2(5)
C39 C31 C38 109.1(5)
C47 C48 H48 119.4
C49 C48 C47 121.2(5)
C49 C48 H48 119.4
C19 C24 H24 120.4
C19 C24 C23 119.1(6)
C23 C24 H24 120.4
C8 C9 C10 119.9(5)
C8 C9 H9 120.1
C10 C9 H9 120.1
C13 C18 H18 119.4
C17 C18 C13 121.2(6)
C17 C18 H18 119.4
C49 C50 C51 119.8(6)
C49 C50 H50 120.1
C51 C50 H50 120.1
C24 C23 H23 119.7
C22 C23 C24 120.6(6)
C22 C23 H23 119.7
C14 C15 H15 119.4
C14 C15 C16 121.1(6)
C16 C15 H15 119.4
C31 C39 H39A 109.5
C31 C39 H39B 109.5
C31 C39 H39C 109.5
H39A C39 H39B 109.5
H39A C39 H39C 109.5
H39B C39 H39C 109.5
C21 C22 H22 119.7
C23 C22 C21 120.5(5)
C23 C22 H22 119.7
C15 C16 H16 120.4
C15 C16 C17 119.1(7)
C17 C16 H16 120.4
C31 C38 H38A 109.5
C31 C38 H38B 109.5
C31 C38 H38C 109.5
H38A C38 H38B 109.5
H38A C38 H38C 109.5
H38B C38 H38C 109.5
C18 C17 C16 119.6(7)
C18 C17 H17 120.2
C16 C17 H17 120.2
Cl1 C52 Cl2 113.5(5)
Cl1 C52 H52A 108.9
Cl1 C52 H52B 108.9
Cl2 C52 H52A 108.9
Cl2 C52 H52B 108.9
H52A C52 H52B 107.7

loop_
_geom_bond_atom_site_label_1
_geom_bond_atom_site_label_2
_geom_bond_distance
Br1 C3 1.882(5)
Br2 C8 1.882(6)
Cu1 P1 2.2619(15)
Cu1 P2 2.2591(15)
Cu1 N1 2.075(4)
Cu1 N2 2.069(5)
P1 C46 1.819(5)
P1 C34 1.842(5)
P1 C40 1.824(6)
P2 C25 1.822(6)
P2 C19 1.830(5)
P2 C13 1.824(6)
P3 F00A 1.593(4)
P3 F00B 1.590(5)
P3 F00D 1.592(5)
P3 F00E 1.586(5)
P3 F00G 1.590(4)
P3 F00H 1.599(4)
Cl1 C52 1.703(10)
Cl2 C52 1.736(11)
O1 C33 1.382(6)
O1 C26 1.371(6)
N1 C5 1.366(7)
N1 C1 1.319(6)
N2 C6 1.353(7)
N2 C10 1.344(6)
C6 C5 1.445(6)
C6 C7 1.415(8)
C4 C3 1.414(7)
C4 C5 1.402(7)
C4 C12 1.426(8)
C3 C2 1.379(8)
C25 C26 1.410(8)
C25 C30 1.395(8)
C46 C47 1.388(8)
C46 C51 1.406(8)
C32 C33 1.401(7)
C32 C37 1.395(8)
C32 C31 1.527(8)
C33 C34 1.386(8)
C34 C35 1.395(8)
C26 C27 1.387(8)
C43 H43 0.9500
C43 C42 1.393(8)
C43 C44 1.384(8)
C7 C8 1.413(7)
C7 C11 1.433(8)
C42 H42 0.9500
C42 C41 1.374(8)
C35 H35 0.9500
C35 C36 1.394(8)
C40 C41 1.411(7)
C40 C45 1.397(7)
C2 H2 0.9500
C2 C1 1.413(7)
C8 C9 1.369(9)
C44 H44 0.9500
C44 C45 1.383(8)
C10 H10 0.9500
C10 C9 1.384(9)
C12 H12 0.9500
C12 C11 1.352(8)
C30 H30 0.9500
C30 C29 1.389(9)
C36 H36 0.9500
C36 C37 1.383(9)
C41 H41 0.9500
C45 H45 0.9500
C20 H20 0.9500
C20 C19 1.382(9)
C20 C21 1.394(8)
C28 H28 0.9500
C28 C29 1.378(10)
C28 C27 1.399(8)
C29 H29 0.9500
C47 H47 0.9500
C47 C48 1.391(7)
C27 C31 1.527(9)
C37 H37 0.9500
C19 C24 1.398(8)
C11 H11 0.9500
C49 H49 0.9500
C49 C48 1.360(9)
C49 C50 1.390(9)
C14 H14 0.9500
C14 C13 1.403(8)
C14 C15 1.367(9)
C13 C18 1.379(8)
C21 H21 0.9500
C21 C22 1.385(10)
C51 H51 0.9500
C51 C50 1.394(7)
C1 H1 0.9500
C31 C39 1.540(9)
C31 C38 1.545(7)
C48 H48 0.9500
C24 H24 0.9500
C24 C23 1.401(8)
C9 H9 0.9500
C18 H18 0.9500
C18 C17 1.378(10)
C50 H50 0.9500
C23 H23 0.9500
C23 C22 1.367(10)
C15 H15 0.9500
C15 C16 1.380(10)
C39 H39A 0.9800
C39 H39B 0.9800
C39 H39C 0.9800
C22 H22 0.9500
C16 H16 0.9500
C16 C17 1.399(11)
C38 H38A 0.9800
C38 H38B 0.9800
C38 H38C 0.9800
C17 H17 0.9500
C52 H52A 0.9900
C52 H52B 0.9900

loop_
_smtbx_masks_void_nr
_smtbx_masks_void_average_x
_smtbx_masks_void_average_y
_smtbx_masks_void_average_z
_smtbx_masks_void_volume
_smtbx_masks_void_count_electrons
_smtbx_masks_void_content
1 -0.010 0.000 0.000 391.9 75.8 '0.9 C4H10O1'
